data_4301240
loop_
_publ_author_name
'Hans-Conrad zur Loye'
'Tara J. Hansen'
'Qingbiao Zhao'
'Samuel J. Mugavero'
'Ray L. Withers'
'Mark D. Smith'

_publ_section_title
;
Crystal Growth of Novel Lanthanide-Containing Platinates K4[Ln6Pt2O15] (Ln
= La, Pr, Nd, Sm) with a Unique Framework Structure
;
_journal_name_full 'Inorganic Chemistry'
_journal_page_first 414
_journal_page_last 416
_journal_paper_doi 10.1021/ic801789e
_journal_volume 48
_journal_year 2009
_chemical_formula_moiety '(K4.18, O0.50), La6 O15 Pt2'
_chemical_formula_sum 'K4.18 La6 O15.5 Pt2'
_chemical_formula_weight 1634.88
_chemical_name_systematic
; 



 ? 



;
_space_group_IT_number 229
_symmetry_cell_setting cubic
_symmetry_space_group_name_Hall '-I 4 2 3'
_symmetry_space_group_name_H-M 'I m -3 m'
_atom_sites_solution_primary direct
_atom_sites_solution_secondary difmap
_audit_creation_method SHELXL-97
_cell_angle_alpha 90.00
_cell_angle_beta 90.00
_cell_angle_gamma 90.00
_cell_formula_units_Z 4
_cell_length_a 12.1552(1)
_cell_length_b 12.1552(1)
_cell_length_c 12.1552(1)
_cell_measurement_reflns_used 6338
_cell_measurement_temperature 294(2)
_cell_measurement_theta_max 39.432
_cell_measurement_theta_min 2.369
_cell_volume 1795.92(3)
_computing_cell_refinement 'SAINT-Plus Version 6.45 (Bruker, 2001)'
_computing_data_collection 'SMART Version 5.625 (Bruker, 2001)'
_computing_data_reduction 'SAINT-Plus Version 6.45 (Bruker, 2001)'
_computing_molecular_graphics various
_computing_publication_material 'SHELXTL Version 6.14 (Bruker, 2000)'
_computing_structure_refinement 'SHELXL-97 (Sheldrick, 1997)'
_computing_structure_solution 'SHELXS-97 (Sheldrick, 1990)'
_diffrn_ambient_temperature 294(2)
_diffrn_measured_fraction_theta_full 1.000
_diffrn_measured_fraction_theta_max 1.000
_diffrn_measurement_device_type 'Bruker SMART APEX CCD diffractometer'
_diffrn_measurement_method 'omega scans'
_diffrn_radiation_monochromator graphite
_diffrn_radiation_source 'fine-focus sealed tube'
_diffrn_radiation_type MoK\a
_diffrn_radiation_wavelength 0.71073
_diffrn_reflns_av_R_equivalents 0.0539
_diffrn_reflns_av_sigmaI/netI 0.0151
_diffrn_reflns_limit_h_max 18
_diffrn_reflns_limit_h_min -22
_diffrn_reflns_limit_k_max 22
_diffrn_reflns_limit_k_min -22
_diffrn_reflns_limit_l_max 21
_diffrn_reflns_limit_l_min -21
_diffrn_reflns_number 22480
_diffrn_reflns_theta_full 40.23
_diffrn_reflns_theta_max 40.23
_diffrn_reflns_theta_min 2.37
_exptl_absorpt_coefficient_mu 30.489
_exptl_absorpt_correction_T_max 1.0000
_exptl_absorpt_correction_T_min 0.4916
_exptl_absorpt_correction_type multi-scan
_exptl_absorpt_process_details 'SADABS Version 2.05 (Bruker, 2001)'
_exptl_crystal_colour yellow
_exptl_crystal_density_diffrn 6.047
_exptl_crystal_density_meas 0
_exptl_crystal_density_method 'not measured'
_exptl_crystal_description cube
_exptl_crystal_F_000 2805
_exptl_crystal_size_max 0.08
_exptl_crystal_size_mid 0.06
_exptl_crystal_size_min 0.05
_refine_diff_density_max 2.384
_refine_diff_density_min -1.435
_refine_diff_density_rms 0.280
_refine_ls_extinction_coef 0.00021(2)
_refine_ls_extinction_expression Fc^*^=kFc[1+0.001xFc^2^\l^3^/sin(2\q)]^-1/4^
_refine_ls_extinction_method SHELXL
_refine_ls_goodness_of_fit_ref 1.129
_refine_ls_matrix_type full
_refine_ls_number_parameters 29
_refine_ls_number_reflns 598
_refine_ls_number_restraints 0
_refine_ls_restrained_S_all 1.129
_refine_ls_R_factor_all 0.0251
_refine_ls_R_factor_gt 0.0218
_refine_ls_shift/su_max 0.000
_refine_ls_shift/su_mean 0.000
_refine_ls_structure_factor_coef Fsqd
_refine_ls_weighting_details 'calc w=1/[\s^2^(Fo^2^)+(0.0180P)^2^+28.4252P] where P=(Fo^2^+2Fc^2^)/3'
_refine_ls_weighting_scheme calc
_refine_ls_wR_factor_gt 0.0463
_refine_ls_wR_factor_ref 0.0479
_reflns_number_gt 554
_reflns_number_total 598
_reflns_threshold_expression >2sigma(I)
_cod_data_source_file ic801789e_si_001_4.cif
_cod_data_source_block th4139as
_cod_depositor_comments
;
The following automatic conversions were performed:
'_symmetry_cell_setting' value 'Cubic' changed to 'cubic' according to
'/home/saulius/struct/CIF-dictionaries/cif_core.dic' dictionary named
'cif_core.dic' version 2.4.1 from 2010-06-29.

Automatic conversion script
Id: cif_fix_enum 1527 2010-12-29 10:47:43Z saulius 
;
_cod_original_formula_sum 'K4.18 La6 O15.50 Pt2'
_cod_database_code 4301240

loop_
_symmetry_equiv_pos_as_xyz
'x, y, z'
'-x, -y, z'
'-x, y, -z'
'x, -y, -z'
'z, x, y'
'z, -x, -y'
'-z, -x, y'
'-z, x, -y'
'y, z, x'
'-y, z, -x'
'y, -z, -x'
'-y, -z, x'
'y, x, -z'
'-y, -x, -z'
'y, -x, z'
'-y, x, z'
'x, z, -y'
'-x, z, y'
'-x, -z, -y'
'x, -z, y'
'z, y, -x'
'z, -y, x'
'-z, y, x'
'-z, -y, -x'
'x+1/2, y+1/2, z+1/2'
'-x+1/2, -y+1/2, z+1/2'
'-x+1/2, y+1/2, -z+1/2'
'x+1/2, -y+1/2, -z+1/2'
'z+1/2, x+1/2, y+1/2'
'z+1/2, -x+1/2, -y+1/2'
'-z+1/2, -x+1/2, y+1/2'
'-z+1/2, x+1/2, -y+1/2'
'y+1/2, z+1/2, x+1/2'
'-y+1/2, z+1/2, -x+1/2'
'y+1/2, -z+1/2, -x+1/2'
'-y+1/2, -z+1/2, x+1/2'
'y+1/2, x+1/2, -z+1/2'
'-y+1/2, -x+1/2, -z+1/2'
'y+1/2, -x+1/2, z+1/2'
'-y+1/2, x+1/2, z+1/2'
'x+1/2, z+1/2, -y+1/2'
'-x+1/2, z+1/2, y+1/2'
'-x+1/2, -z+1/2, -y+1/2'
'x+1/2, -z+1/2, y+1/2'
'z+1/2, y+1/2, -x+1/2'
'z+1/2, -y+1/2, x+1/2'
'-z+1/2, y+1/2, x+1/2'
'-z+1/2, -y+1/2, -x+1/2'
'-x, -y, -z'
'x, y, -z'
'x, -y, z'
'-x, y, z'
'-z, -x, -y'
'-z, x, y'
'z, x, -y'
'z, -x, y'
'-y, -z, -x'
'y, -z, x'
'-y, z, x'
'y, z, -x'
'-y, -x, z'
'y, x, z'
'-y, x, -z'
'y, -x, -z'
'-x, -z, y'
'x, -z, -y'
'x, z, y'
'-x, z, -y'
'-z, -y, x'
'-z, y, -x'
'z, -y, -x'
'z, y, x'
'-x+1/2, -y+1/2, -z+1/2'
'x+1/2, y+1/2, -z+1/2'
'x+1/2, -y+1/2, z+1/2'
'-x+1/2, y+1/2, z+1/2'
'-z+1/2, -x+1/2, -y+1/2'
'-z+1/2, x+1/2, y+1/2'
'z+1/2, x+1/2, -y+1/2'
'z+1/2, -x+1/2, y+1/2'
'-y+1/2, -z+1/2, -x+1/2'
'y+1/2, -z+1/2, x+1/2'
'-y+1/2, z+1/2, x+1/2'
'y+1/2, z+1/2, -x+1/2'
'-y+1/2, -x+1/2, z+1/2'
'y+1/2, x+1/2, z+1/2'
'-y+1/2, x+1/2, -z+1/2'
'y+1/2, -x+1/2, -z+1/2'
'-x+1/2, -z+1/2, y+1/2'
'x+1/2, -z+1/2, -y+1/2'
'x+1/2, z+1/2, y+1/2'
'-x+1/2, z+1/2, -y+1/2'
'-z+1/2, -y+1/2, x+1/2'
'-z+1/2, y+1/2, -x+1/2'
'z+1/2, -y+1/2, -x+1/2'
'z+1/2, y+1/2, x+1/2'

loop_
_atom_site_label
_atom_site_type_symbol
_atom_site_fract_x
_atom_site_fract_y
_atom_site_fract_z
_atom_site_U_iso_or_equiv
_atom_site_adp_type
_atom_site_occupancy
_atom_site_symmetry_multiplicity
_atom_site_calc_flag
_atom_site_refinement_flags
_atom_site_disorder_assembly
_atom_site_disorder_group
Pt1 Pt 0.2500 0.2500 0.2500 0.00621(7) Uani 1 12 d S . .
La1 La 0.0000 0.297163(19) 0.297163(19) 0.00872(8) Uani 1 4 d S . .
O1 O 0.13911(17) 0.13911(17) 0.3100(3) 0.0105(5) Uani 1 2 d S . .
O2 O 0.2500 0.0000 0.5000 0.0134(11) Uani 1 8 d S . .
O3 O 0.0000 0.0000 0.0000 0.028(4) Uani 1 48 d S . .
K1 K 0.2155(3) 0.0000 0.0000 0.0231(7) Uani 0.845(11) 8 d SP . .
K2 K 0.373(2) 0.0000 0.0000 0.025(6) Uani 0.149(15) 8 d SP . .
K3 K 0.4659(11) 0.0000 0.0000 0.047(5) Uani 0.396(14) 8 d SP . .

loop_
_atom_site_aniso_label
_atom_site_aniso_U_11
_atom_site_aniso_U_22
_atom_site_aniso_U_33
_atom_site_aniso_U_23
_atom_site_aniso_U_13
_atom_site_aniso_U_12
Pt1 0.00621(7) 0.00621(7) 0.00621(7) 0.00042(5) 0.00042(5) 0.00042(5)
La1 0.00622(11) 0.00996(9) 0.00996(9) 0.00093(9) 0.000 0.000
O1 0.0094(7) 0.0094(7) 0.0128(12) 0.0014(6) 0.0014(6) 0.0006(9)
O2 0.020(3) 0.0100(14) 0.0100(14) 0.000 0.000 0.000
O3 0.028(4) 0.028(4) 0.028(4) 0.000 0.000 0.000
K1 0.0388(16) 0.0152(7) 0.0152(7) 0.000 0.000 0.000
K2 0.058(15) 0.009(4) 0.009(4) 0.000 0.000 0.000
K3 0.101(15) 0.0205(19) 0.0205(19) 0.000 0.000 0.000

loop_
_atom_type_symbol
_atom_type_description
_atom_type_scat_dispersion_real
_atom_type_scat_dispersion_imag
_atom_type_scat_source
O O 0.0106 0.0060 'International Tables Vol C Tables 4.2.6.8 and 6.1.1.4'
K K 0.2009 0.2494 'International Tables Vol C Tables 4.2.6.8 and 6.1.1.4'
La La -0.2871 2.4523 'International Tables Vol C Tables 4.2.6.8 and 6.1.1.4'
Pt Pt -1.7033 8.3905 'International Tables Vol C Tables 4.2.6.8 and 6.1.1.4'

loop_
_geom_angle_atom_site_label_1
_geom_angle_atom_site_label_2
_geom_angle_atom_site_label_3
_geom_angle
_geom_angle_site_symmetry_1
_geom_angle_site_symmetry_3
_geom_angle_publ_flag
O1 Pt1 O1 87.95(12) . 81 ?
O1 Pt1 O1 92.05(12) . 9 ?
O1 Pt1 O1 180.0 81 9 ?
O1 Pt1 O1 87.95(12) . 77 ?
O1 Pt1 O1 92.06(12) 81 77 ?
O1 Pt1 O1 87.94(12) 9 77 ?
O1 Pt1 O1 92.05(12) . 5 ?
O1 Pt1 O1 87.94(12) 81 5 ?
O1 Pt1 O1 92.06(12) 9 5 ?
O1 Pt1 O1 180.00(9) 77 5 ?
O1 Pt1 O1 180.0 . 73 ?
O1 Pt1 O1 92.06(12) 81 73 ?
O1 Pt1 O1 87.94(12) 9 73 ?
O1 Pt1 O1 92.06(12) 77 73 ?
O1 Pt1 O1 87.94(12) 5 73 ?
O1 Pt1 La1 54.35(6) . . ?
O1 Pt1 La1 125.652(4) 81 . ?
O1 Pt1 La1 54.35(6) 9 . ?
O1 Pt1 La1 54.12(9) 77 . ?
O1 Pt1 La1 125.88(9) 5 . ?
O1 Pt1 La1 125.652(4) 73 . ?
O1 Pt1 La1 54.12(9) . 81 ?
O1 Pt1 La1 54.35(6) 81 81 ?
O1 Pt1 La1 125.651(4) 9 81 ?
O1 Pt1 La1 54.35(6) 77 81 ?
O1 Pt1 La1 125.651(4) 5 81 ?
O1 Pt1 La1 125.88(9) 73 81 ?
La1 Pt1 La1 71.397(6) . 81 ?
O1 Pt1 La1 125.88(9) . 9 ?
O1 Pt1 La1 125.651(4) 81 9 ?
O1 Pt1 La1 54.35(6) 9 9 ?
O1 Pt1 La1 125.651(4) 77 9 ?
O1 Pt1 La1 54.35(6) 5 9 ?
O1 Pt1 La1 54.12(9) 73 9 ?
La1 Pt1 La1 108.603(6) . 9 ?
La1 Pt1 La1 180.0 81 9 ?
O1 Pt1 La1 125.651(4) . 77 ?
O1 Pt1 La1 125.88(9) 81 77 ?
O1 Pt1 La1 54.12(9) 9 77 ?
O1 Pt1 La1 54.35(6) 77 77 ?
O1 Pt1 La1 125.651(4) 5 77 ?
O1 Pt1 La1 54.35(6) 73 77 ?
La1 Pt1 La1 71.397(6) . 77 ?
La1 Pt1 La1 108.604(6) 81 77 ?
La1 Pt1 La1 71.396(6) 9 77 ?
O1 Pt1 La1 54.35(6) . 5 ?
O1 Pt1 La1 54.12(9) 81 5 ?
O1 Pt1 La1 125.88(9) 9 5 ?
O1 Pt1 La1 125.651(4) 77 5 ?
O1 Pt1 La1 54.35(6) 5 5 ?
O1 Pt1 La1 125.651(4) 73 5 ?
La1 Pt1 La1 108.603(6) . 5 ?
La1 Pt1 La1 71.396(6) 81 5 ?
La1 Pt1 La1 108.604(6) 9 5 ?
La1 Pt1 La1 180.0 77 5 ?
O1 Pt1 La1 125.651(4) . 73 ?
O1 Pt1 La1 54.35(6) 81 73 ?
O1 Pt1 La1 125.651(4) 9 73 ?
O1 Pt1 La1 125.88(9) 77 73 ?
O1 Pt1 La1 54.12(9) 5 73 ?
O1 Pt1 La1 54.35(6) 73 73 ?
La1 Pt1 La1 180.0 . 73 ?
La1 Pt1 La1 108.604(6) 81 73 ?
La1 Pt1 La1 71.396(6) 9 73 ?
La1 Pt1 La1 108.604(6) 77 73 ?
La1 Pt1 La1 71.396(6) 5 73 ?
O2 La1 O2 116.180(12) 9 77 ?
O2 La1 O1 76.91(3) 9 77 ?
O2 La1 O1 76.91(3) 77 77 ?
O2 La1 O1 76.91(3) 9 30_455 ?
O2 La1 O1 76.91(3) 77 30_455 ?
O1 La1 O1 129.24(13) 77 30_455 ?
O2 La1 O1 138.04(6) 9 . ?
O2 La1 O1 76.76(7) 77 . ?
O1 La1 O1 67.22(11) 77 . ?
O1 La1 O1 143.56(5) 30_455 . ?
O2 La1 O1 76.76(7) 9 59 ?
O2 La1 O1 138.04(6) 77 59 ?
O1 La1 O1 143.56(5) 77 59 ?
O1 La1 O1 67.22(11) 30_455 59 ?
O1 La1 O1 121.74(14) . 59 ?
O2 La1 O1 138.04(6) 9 52 ?
O2 La1 O1 76.76(7) 77 52 ?
O1 La1 O1 143.56(5) 77 52 ?
O1 La1 O1 67.22(11) 30_455 52 ?
O1 La1 O1 82.52(13) . 52 ?
O1 La1 O1 69.90(13) 59 52 ?
O2 La1 O1 76.76(7) 9 9 ?
O2 La1 O1 138.04(6) 77 9 ?
O1 La1 O1 67.22(11) 77 9 ?
O1 La1 O1 143.56(5) 30_455 9 ?
O1 La1 O1 69.90(13) . 9 ?
O1 La1 O1 82.52(13) 59 9 ?
O1 La1 O1 121.74(14) 52 9 ?
O2 La1 Pt1 97.831(2) 9 28_455 ?
O2 La1 Pt1 97.831(2) 77 28_455 ?
O1 La1 Pt1 169.56(7) 77 28_455 ?
O1 La1 Pt1 40.32(6) 30_455 28_455 ?
O1 La1 Pt1 120.78(7) . 28_455 ?
O1 La1 Pt1 40.30(6) 59 28_455 ?
O1 La1 Pt1 40.30(6) 52 28_455 ?
O1 La1 Pt1 120.78(6) 9 28_455 ?
O2 La1 Pt1 97.831(2) 9 . ?
O2 La1 Pt1 97.831(2) 77 . ?
O1 La1 Pt1 40.32(6) 77 . ?
O1 La1 Pt1 169.56(7) 30_455 . ?
O1 La1 Pt1 40.30(6) . . ?
O1 La1 Pt1 120.78(6) 59 . ?
O1 La1 Pt1 120.78(6) 52 . ?
O1 La1 Pt1 40.30(6) 9 . ?
Pt1 La1 Pt1 150.123(11) 28_455 . ?
O2 La1 K3 58.339(18) 9 73 ?
O2 La1 K3 58.339(18) 77 73 ?
O1 La1 K3 57.8(2) 77 73 ?
O1 La1 K3 71.4(2) 30_455 73 ?
O1 La1 K3 113.92(19) . 73 ?
O1 La1 K3 124.14(17) 59 73 ?
O1 La1 K3 124.14(17) 52 73 ?
O1 La1 K3 113.92(19) 9 73 ?
Pt1 La1 K3 111.7(2) 28_455 73 ?
Pt1 La1 K3 98.2(2) . 73 ?
O2 La1 K3 58.339(18) 9 25_455 ?
O2 La1 K3 58.339(18) 77 25_455 ?
O1 La1 K3 71.4(2) 77 25_455 ?
O1 La1 K3 57.8(2) 30_455 25_455 ?
O1 La1 K3 124.14(17) . 25_455 ?
O1 La1 K3 113.92(19) 59 25_455 ?
O1 La1 K3 113.92(19) 52 25_455 ?
O1 La1 K3 124.14(18) 9 25_455 ?
Pt1 La1 K3 98.2(2) 28_455 25_455 ?
Pt1 La1 K3 111.7(2) . 25_455 ?
K3 La1 K3 13.6(5) 73 25_455 ?
Pt1 O1 K2 176.8(6) . 9 ?
Pt1 O1 La1 85.56(10) . 81 ?
K2 O1 La1 97.6(6) 9 81 ?
Pt1 O1 La1 85.35(6) . . ?
K2 O1 La1 94.53(7) 9 . ?
La1 O1 La1 91.59(7) 81 . ?
Pt1 O1 La1 85.35(6) . 5 ?
K2 O1 La1 94.53(7) 9 5 ?
La1 O1 La1 91.59(7) 81 5 ?
La1 O1 La1 169.91(13) . 5 ?
Pt1 O1 K1 133.40(16) . 9 ?
La1 O1 K1 141.04(14) 81 9 ?
La1 O1 K1 91.77(7) . 9 ?
La1 O1 K1 91.77(7) 5 9 ?
Pt1 O1 K3 162.5(3) . 9 ?
La1 O1 K3 77.0(2) 81 9 ?
La1 O1 K3 95.02(7) . 9 ?
La1 O1 K3 95.02(7) 5 9 ?
K1 O1 K3 64.1(2) 9 9 ?
La1 O2 La1 92.940(3) 34_545 6_556 ?
La1 O2 La1 92.940(3) 34_545 5 ?
La1 O2 La1 153.819(13) 6_556 5 ?
La1 O2 La1 153.819(13) 34_545 81 ?
La1 O2 La1 92.940(3) 6_556 81 ?
La1 O2 La1 92.940(3) 5 81 ?
La1 O2 K3 77.032(11) 34_545 9 ?
La1 O2 K3 110.9(3) 6_556 9 ?
La1 O2 K3 95.3(3) 5 9 ?
La1 O2 K3 77.032(10) 81 9 ?
La1 O2 K3 110.9(3) 34_545 77 ?
La1 O2 K3 77.032(11) 6_556 77 ?
La1 O2 K3 77.032(11) 5 77 ?
La1 O2 K3 95.3(3) 81 77 ?
K3 O2 K3 169.0(4) 9 77 ?
La1 O2 K3 77.032(11) 34_545 57_556 ?
La1 O2 K3 95.3(3) 6_556 57_556 ?
La1 O2 K3 110.9(3) 5 57_556 ?
La1 O2 K3 77.032(10) 81 57_556 ?
K3 O2 K3 169.0(4) 77 57_556 ?
La1 O2 K3 95.3(3) 34_545 29_545 ?
La1 O2 K3 77.032(11) 6_556 29_545 ?
La1 O2 K3 77.032(11) 5 29_545 ?
La1 O2 K3 110.9(3) 81 29_545 ?
K3 O2 K3 169.0(4) 9 29_545 ?
K3 O2 K3 169.0(4) 57_556 29_545 ?
La1 O2 K2 78.35(4) 34_545 9 ?
La1 O2 K2 130.0(4) 6_556 9 ?
La1 O2 K2 76.1(4) 5 9 ?
La1 O2 K2 78.35(4) 81 9 ?
K3 O2 K2 152.0(4) 77 9 ?
K3 O2 K2 152.0(4) 29_545 9 ?
La1 O2 K2 130.0(4) 34_545 77 ?
La1 O2 K2 78.35(4) 6_556 77 ?
La1 O2 K2 78.35(4) 5 77 ?
La1 O2 K2 76.1(4) 81 77 ?
K3 O2 K2 152.0(4) 9 77 ?
K3 O2 K2 152.0(4) 57_556 77 ?
K2 O2 K2 142.6(5) 9 77 ?
La1 O2 K2 78.35(4) 34_545 57_556 ?
La1 O2 K2 76.1(4) 6_556 57_556 ?
La1 O2 K2 130.0(4) 5 57_556 ?
La1 O2 K2 78.35(4) 81 57_556 ?
K3 O2 K2 152.0(4) 77 57_556 ?
K3 O2 K2 152.0(4) 29_545 57_556 ?
K2 O2 K2 53.9(8) 9 57_556 ?
K2 O2 K2 142.6(5) 77 57_556 ?
La1 O2 K2 76.1(4) 34_545 29_545 ?
La1 O2 K2 78.35(4) 6_556 29_545 ?
La1 O2 K2 78.35(4) 5 29_545 ?
La1 O2 K2 130.0(4) 81 29_545 ?
K3 O2 K2 152.0(4) 9 29_545 ?
K3 O2 K2 152.0(4) 57_556 29_545 ?
K2 O2 K2 142.6(5) 9 29_545 ?
K2 O2 K2 53.9(8) 77 29_545 ?
K2 O2 K2 142.6(5) 57_556 29_545 ?
K1 O3 K1 180.0 57 9 ?
K1 O3 K1 90.0 57 49 ?
K1 O3 K1 90.0 9 49 ?
K1 O3 K1 90.0 57 5 ?
K1 O3 K1 90.0 9 5 ?
K1 O3 K1 90.0 49 5 ?
K1 O3 K1 90.0 57 53 ?
K1 O3 K1 90.0 9 53 ?
K1 O3 K1 90.0 49 53 ?
K1 O3 K1 180.0 5 53 ?
K1 O3 K1 90.0 57 . ?
K1 O3 K1 90.0 9 . ?
K1 O3 K1 180.0 49 . ?
K1 O3 K1 90.0 5 . ?
K1 O3 K1 90.0 53 . ?
K2 K1 O3 180.0 . . ?
K2 K1 O1 64.34(9) . 5 ?
O3 K1 O1 115.66(9) . 5 ?
K2 K1 O1 64.34(9) . 6 ?
O3 K1 O1 115.66(9) . 6 ?
O1 K1 O1 128.67(19) 5 6 ?
K2 K1 O1 64.34(9) . 56 ?
O3 K1 O1 115.66(9) . 56 ?
O1 K1 O1 79.19(7) 5 56 ?
O1 K1 O1 79.19(7) 6 56 ?
K2 K1 O1 64.34(9) . 55 ?
O3 K1 O1 115.66(9) . 55 ?
O1 K1 O1 79.19(7) 5 55 ?
O1 K1 O1 79.19(7) 6 55 ?
O1 K1 O1 128.67(19) 56 55 ?
K2 K1 K3 0.0 . . ?
O3 K1 K3 180.0 . . ?
O1 K1 K3 64.34(9) 5 . ?
O1 K1 K3 64.34(9) 6 . ?
O1 K1 K3 64.34(9) 56 . ?
O1 K1 K3 64.34(9) 55 . ?
K2 K1 K1 135.0 . 57 ?
O3 K1 K1 45.0 . 57 ?
O1 K1 K1 139.19(6) 5 57 ?
O1 K1 K1 81.70(8) 6 57 ?
O1 K1 K1 139.19(6) 56 57 ?
O1 K1 K1 81.70(8) 55 57 ?
K3 K1 K1 135.0 . 57 ?
K2 K1 K1 135.0 . 53 ?
O3 K1 K1 45.0 . 53 ?
O1 K1 K1 139.19(6) 5 53 ?
O1 K1 K1 81.70(8) 6 53 ?
O1 K1 K1 81.70(8) 56 53 ?
O1 K1 K1 139.19(6) 55 53 ?
K3 K1 K1 135.0 . 53 ?
K1 K1 K1 60.0 57 53 ?
K2 K1 K1 135.0 . 9 ?
O3 K1 K1 45.0 . 9 ?
O1 K1 K1 81.70(8) 5 9 ?
O1 K1 K1 139.19(6) 6 9 ?
O1 K1 K1 81.70(8) 56 9 ?
O1 K1 K1 139.19(6) 55 9 ?
K3 K1 K1 135.0 . 9 ?
K1 K1 K1 90.0 57 9 ?
K1 K1 K1 60.0 53 9 ?
K2 K1 K1 135.0 . 5 ?
O3 K1 K1 45.0 . 5 ?
O1 K1 K1 81.70(8) 5 5 ?
O1 K1 K1 139.19(6) 6 5 ?
O1 K1 K1 139.19(6) 56 5 ?
O1 K1 K1 81.70(8) 55 5 ?
K3 K1 K1 135.0 . 5 ?
K1 K1 K1 60.0 57 5 ?
K1 K1 K1 90.0 53 5 ?
K1 K1 K1 60.0 9 5 ?
K2 K1 La1 74.63(5) . 9 ?
O3 K1 La1 105.37(5) . 9 ?
O1 K1 La1 43.168(14) 5 9 ?
O1 K1 La1 119.98(9) 6 9 ?
O1 K1 La1 119.98(9) 56 9 ?
O1 K1 La1 43.168(14) 55 9 ?
K3 K1 La1 74.63(5) . 9 ?
K1 K1 La1 100.80(3) 57 9 ?
K1 K1 La1 150.37(5) 53 9 ?
K1 K1 La1 100.80(3) 9 9 ?
K1 K1 La1 60.37(5) 5 9 ?
K3 K2 K1 180.0 . . ?
K3 K2 K3 0.0 . 49_655 ?
K1 K2 K3 180.0 . 49_655 ?
K3 K2 O1 107.7(6) . 6 ?
K1 K2 O1 72.3(6) . 6 ?
K3 K2 O1 107.7(6) 49_655 6 ?
K3 K2 O1 107.7(6) . 5 ?
K1 K2 O1 72.3(6) . 5 ?
K3 K2 O1 107.7(6) 49_655 5 ?
O1 K2 O1 144.5(11) 6 5 ?
K3 K2 O1 107.7(6) . 56 ?
K1 K2 O1 72.3(6) . 56 ?
K3 K2 O1 107.7(6) 49_655 56 ?
O1 K2 O1 84.7(3) 6 56 ?
O1 K2 O1 84.7(3) 5 56 ?
K3 K2 O1 107.7(6) . 55 ?
K1 K2 O1 72.3(6) . 55 ?
K3 K2 O1 107.7(6) 49_655 55 ?
O1 K2 O1 84.7(3) 6 55 ?
O1 K2 O1 84.7(3) 5 55 ?
O1 K2 O1 144.5(11) 56 55 ?
K3 K2 K2 0.0 . 49_655 ?
K1 K2 K2 180.0 . 49_655 ?
K3 K2 K2 0.0 49_655 49_655 ?
O1 K2 K2 107.7(6) 6 49_655 ?
O1 K2 K2 107.7(6) 5 49_655 ?
O1 K2 K2 107.7(6) 56 49_655 ?
O1 K2 K2 107.7(6) 55 49_655 ?
K3 K2 O2 63.1(4) . 81 ?
K1 K2 O2 116.9(4) . 81 ?
K3 K2 O2 63.1(4) 49_655 81 ?
O1 K2 O2 137.6(2) 6 81 ?
O1 K2 O2 62.46(15) 5 81 ?
O1 K2 O2 62.46(15) 56 81 ?
O1 K2 O2 137.6(2) 55 81 ?
K2 K2 O2 63.1(4) 49_655 81 ?
K3 K2 O2 63.1(4) . 5 ?
K1 K2 O2 116.9(4) . 5 ?
K3 K2 O2 63.1(4) 49_655 5 ?
O1 K2 O2 137.6(2) 6 5 ?
O1 K2 O2 62.46(15) 5 5 ?
O1 K2 O2 137.6(2) 56 5 ?
O1 K2 O2 62.46(15) 55 5 ?
K2 K2 O2 63.1(4) 49_655 5 ?
O2 K2 O2 78.2(3) 81 5 ?
K3 K2 O2 63.1(4) . 33_544 ?
K1 K2 O2 116.9(4) . 33_544 ?
K3 K2 O2 63.1(4) 49_655 33_544 ?
O1 K2 O2 62.46(15) 6 33_544 ?
O1 K2 O2 137.6(2) 5 33_544 ?
O1 K2 O2 137.6(2) 56 33_544 ?
O1 K2 O2 62.46(15) 55 33_544 ?
K2 K2 O2 63.1(4) 49_655 33_544 ?
O2 K2 O2 126.1(8) 81 33_544 ?
O2 K2 O2 78.2(3) 5 33_544 ?
K3 K2 O2 63.1(4) . 53_655 ?
K1 K2 O2 116.9(4) . 53_655 ?
K3 K2 O2 63.1(4) 49_655 53_655 ?
O1 K2 O2 62.46(15) 6 53_655 ?
O1 K2 O2 137.6(2) 5 53_655 ?
O1 K2 O2 62.46(15) 56 53_655 ?
O1 K2 O2 137.6(2) 55 53_655 ?
K2 K2 O2 63.1(4) 49_655 53_655 ?
O2 K2 O2 78.2(3) 81 53_655 ?
O2 K2 O2 126.1(8) 5 53_655 ?
O2 K2 O2 78.2(3) 33_544 53_655 ?
K3 K3 K2 180.0 49_655 . ?
K3 K3 K2 0.0 49_655 49_655 ?
K2 K3 K2 180.0 . 49_655 ?
K3 K3 K1 180.0 49_655 . ?
K2 K3 K1 0.0 . . ?
K2 K3 K1 180.0 49_655 . ?
K3 K3 O1 128.4(2) 49_655 6 ?
K2 K3 O1 51.6(2) . 6 ?
K2 K3 O1 128.4(2) 49_655 6 ?
K1 K3 O1 51.6(2) . 6 ?
K3 K3 O1 128.4(2) 49_655 56 ?
K2 K3 O1 51.6(2) . 56 ?
K2 K3 O1 128.4(2) 49_655 56 ?
K1 K3 O1 51.6(2) . 56 ?
O1 K3 O1 67.3(2) 6 56 ?
K3 K3 O1 128.4(2) 49_655 55 ?
K2 K3 O1 51.6(2) . 55 ?
K2 K3 O1 128.4(2) 49_655 55 ?
K1 K3 O1 51.6(2) . 55 ?
O1 K3 O1 67.3(2) 6 55 ?
O1 K3 O1 103.2(4) 56 55 ?
K3 K3 O1 128.4(2) 49_655 5 ?
K2 K3 O1 51.6(2) . 5 ?
K2 K3 O1 128.4(2) 49_655 5 ?
K1 K3 O1 51.6(2) . 5 ?
O1 K3 O1 103.2(4) 6 5 ?
O1 K3 O1 67.3(2) 56 5 ?
O1 K3 O1 67.3(2) 55 5 ?
K3 K3 O2 82.2(3) 49_655 81 ?
K2 K3 O2 97.8(3) . 81 ?
K2 K3 O2 82.2(3) 49_655 81 ?
K1 K3 O2 97.8(3) . 81 ?
O1 K3 O2 129.3(3) 6 81 ?
O1 K3 O2 62.28(8) 56 81 ?
O1 K3 O2 129.3(3) 55 81 ?
O1 K3 O2 62.28(8) 5 81 ?
K3 K3 O2 82.2(3) 49_655 5 ?
K2 K3 O2 97.8(3) . 5 ?
K2 K3 O2 82.2(3) 49_655 5 ?
K1 K3 O2 97.8(3) . 5 ?
O1 K3 O2 129.3(3) 6 5 ?
O1 K3 O2 129.3(3) 56 5 ?
O1 K3 O2 62.28(8) 55 5 ?
O1 K3 O2 62.28(8) 5 5 ?
O2 K3 O2 88.95(7) 81 5 ?
K3 K3 O2 82.2(3) 49_655 33_544 ?
K2 K3 O2 97.8(3) . 33_544 ?
K2 K3 O2 82.2(3) 49_655 33_544 ?
K1 K3 O2 97.8(3) . 33_544 ?
O1 K3 O2 62.28(8) 6 33_544 ?
O1 K3 O2 129.3(3) 56 33_544 ?
O1 K3 O2 62.28(8) 55 33_544 ?
O1 K3 O2 129.3(3) 5 33_544 ?
O2 K3 O2 164.5(5) 81 33_544 ?
O2 K3 O2 88.95(7) 5 33_544 ?
K3 K3 O2 82.2(3) 49_655 53_655 ?
K2 K3 O2 97.8(3) . 53_655 ?
K2 K3 O2 82.2(3) 49_655 53_655 ?
K1 K3 O2 97.8(3) . 53_655 ?
O1 K3 O2 62.28(8) 6 53_655 ?
O1 K3 O2 62.28(8) 56 53_655 ?
O1 K3 O2 129.3(3) 55 53_655 ?
O1 K3 O2 129.3(3) 5 53_655 ?
O2 K3 O2 88.95(7) 81 53_655 ?
O2 K3 O2 164.5(5) 5 53_655 ?
O2 K3 O2 88.95(7) 33_544 53_655 ?

loop_
_geom_bond_atom_site_label_1
_geom_bond_atom_site_label_2
_geom_bond_distance
_geom_bond_site_symmetry_2
_geom_bond_publ_flag
Pt1 O1 2.041(3) . ?
Pt1 O1 2.041(3) 81 ?
Pt1 O1 2.041(3) 9 ?
Pt1 O1 2.041(3) 77 ?
Pt1 O1 2.041(3) 5 ?
Pt1 O1 2.041(3) 73 ?
Pt1 La1 3.1451(1) . ?
Pt1 La1 3.1451(1) 81 ?
Pt1 La1 3.1451(1) 9 ?
Pt1 La1 3.1451(1) 77 ?
Pt1 La1 3.1451(1) 5 ?
Pt1 La1 3.1451(1) 73 ?
La1 O2 2.53129(17) 9 ?
La1 O2 2.53129(17) 77 ?
La1 O1 2.556(3) 77 ?
La1 O1 2.556(3) 30_455 ?
La1 O1 2.564(2) . ?
La1 O1 2.564(2) 59 ?
La1 O1 2.564(2) 52 ?
La1 O1 2.564(2) 9 ?
La1 Pt1 3.1451(1) 28_455 ?
La1 K3 3.5113(17) 73 ?
La1 K3 3.5113(17) 25_455 ?
O1 K2 2.511(8) 9 ?
O1 La1 2.556(3) 81 ?
O1 La1 2.564(2) 5 ?
O1 K1 2.653(3) 9 ?
O1 K3 3.051(9) 9 ?
O2 La1 2.53127(17) 34_545 ?
O2 La1 2.53127(17) 6_556 ?
O2 La1 2.53127(17) 5 ?
O2 La1 2.53127(17) 81 ?
O2 K3 3.0670(19) 9 ?
O2 K3 3.0670(19) 77 ?
O2 K3 3.0670(19) 57_556 ?
O2 K3 3.0670(19) 29_545 ?
O2 K2 3.409(12) 9 ?
O2 K2 3.409(12) 77 ?
O2 K2 3.409(12) 57_556 ?
O2 K2 3.409(12) 29_545 ?
O3 K1 2.619(3) 57 ?
O3 K1 2.619(3) 9 ?
O3 K1 2.619(3) 49 ?
O3 K1 2.619(3) 5 ?
O3 K1 2.619(3) 53 ?
O3 K1 2.619(3) . ?
K1 K2 1.91(3) . ?
K1 O1 2.653(3) 5 ?
K1 O1 2.653(3) 6 ?
K1 O1 2.653(3) 56 ?
K1 O1 2.653(3) 55 ?
K1 K3 3.044(14) . ?
K1 K1 3.704(5) 57 ?
K1 K1 3.704(5) 53 ?
K1 K1 3.704(5) 9 ?
K1 K1 3.704(5) 5 ?
K1 La1 3.7461(9) 9 ?
K2 K3 1.13(2) . ?
K2 K3 1.96(3) 49_655 ?
K2 O1 2.511(8) 6 ?
K2 O1 2.511(8) 5 ?
K2 O1 2.511(8) 56 ?
K2 O1 2.511(8) 55 ?
K2 K2 3.09(5) 49_655 ?
K2 O2 3.409(12) 81 ?
K2 O2 3.409(12) 5 ?
K2 O2 3.409(12) 33_544 ?
K2 O2 3.409(12) 53_655 ?
K3 K3 0.83(3) 49_655 ?
K3 K2 1.96(3) 49_655 ?
K3 O1 3.051(9) 6 ?
K3 O1 3.051(9) 56 ?
K3 O1 3.051(9) 55 ?
K3 O1 3.051(9) 5 ?
K3 O2 3.0670(19) 81 ?
K3 O2 3.0670(19) 5 ?
K3 O2 3.0670(19) 33_544 ?
K3 O2 3.0670(19) 53_655 ?
